data_2021251
loop_
_publ_author_name
'Gong, Ya-Ru'
'Su, Zhong-Min'
'Wang, Xin-Long'

_publ_section_title
;
 A polyoxometalate-based metal--organic polyhedron constructed from a
 {V5O9Cl} building unit with rhombicuboctahedral geometry
;
_journal_coeditor_code JR3007
_journal_issue 11
_journal_name_full 'Acta Crystallographica Section C Structural Chemistry'
_journal_paper_doi 10.1107/S2053229618010689
_journal_volume 74
_journal_year 2018
_chemical_formula_iupac '(C2 H8 N)12 [(V5 O9 Cl)6 (C9 H3 O6)8]'
_chemical_formula_moiety '12(C2 H8 N1 +), C72 H24 Cl6 O102 V30 12-'
_chemical_formula_sum 'C96 H120 Cl6 N12 O102 V30'
_chemical_formula_weight 4814.93
_chemical_name_systematic
;Dodecakis(dimethylammonium)
octakis(\m-benzene-1,3,5-tricarboxylato)hexa-\m-chlorido-tetracosa-\m-oxido-triacontaoxidotriacontavanadium
;
_space_group_crystal_system cubic
_space_group_IT_number 225
_space_group_name_Hall '-F 4 2 3'
_space_group_name_H-M_alt 'F m -3 m'
_symmetry_space_group_name_Hall '-F 4 2 3'
_symmetry_space_group_name_H-M 'F m -3 m'
_atom_sites_solution_hydrogens geom
_atom_sites_solution_primary dual
_audit_creation_method
;
Olex2 1.2-beta
(compiled 2016.02.19 svn.r3266 for OlexSys, GUI svn.r5155)
;
_cell_angle_alpha 90
_cell_angle_beta 90
_cell_angle_gamma 90
_cell_formula_units_Z 4
_cell_length_a 29.7184(17)
_cell_length_b 29.7184(17)
_cell_length_c 29.7184(17)
_cell_measurement_reflns_used 19592
_cell_measurement_temperature 296(2)
_cell_measurement_theta_max 25.031
_cell_measurement_theta_min 3.065
_cell_volume 26247(3)
_computing_cell_refinement
;
SAINT (Bruker, 2016)
;
_computing_data_collection
;
APEX3 (Bruker, 2016)
;
_computing_data_reduction
;
SAINT (Bruker, 2016)
;
_computing_molecular_graphics
;
OLEX2 (Dolomanov <i>et al.</i>,  2009)
;
_computing_publication_material
;
OLEX2 (Dolomanov <i>et al.</i>,  2009)
;
_computing_structure_refinement
;
SHELXL2014 (Sheldrick, 2015b)
;
_computing_structure_solution
;
SHELXT (Sheldrick, 2015a)
;
_diffrn_ambient_temperature 296.11
_diffrn_measured_fraction_theta_full 0.986
_diffrn_measured_fraction_theta_max 0.986
_diffrn_measurement_device_type 'Bruker APEXII Quazar'
_diffrn_measurement_method '0.5\% \w and 0.5\% \f scans'
_diffrn_radiation_type MoK\a
_diffrn_radiation_wavelength 0.71073
_diffrn_reflns_av_R_equivalents 0.0551
_diffrn_reflns_av_unetI/netI 0.0166
_diffrn_reflns_limit_h_max 34
_diffrn_reflns_limit_h_min -35
_diffrn_reflns_limit_k_max 27
_diffrn_reflns_limit_k_min -35
_diffrn_reflns_limit_l_max 35
_diffrn_reflns_limit_l_min -32
_diffrn_reflns_number 19592
_diffrn_reflns_theta_full 25.031
_diffrn_reflns_theta_max 25.031
_diffrn_reflns_theta_min 3.065
_exptl_absorpt_coefficient_mu 1.140
_exptl_absorpt_correction_T_max 0.796
_exptl_absorpt_correction_T_min 0.768
_exptl_absorpt_correction_type multi-scan
_exptl_absorpt_process_details
;
(SADABS; Krause <i>et al.</i>,  2015)
;
_exptl_crystal_colour green
_exptl_crystal_density_diffrn 1.218
_exptl_crystal_description block
_exptl_crystal_F_000 9552
_exptl_crystal_size_max 0.24
_exptl_crystal_size_mid 0.22
_exptl_crystal_size_min 0.2
_platon_squeeze_details
;
TITL q_a.res in Fm-3m
CELL   29.7184   29.7184   29.7184     90.00     90.00     90.00
SPGR Fm-3m
# Solvent Accessible Volume =     15935
# Electrons Found in S.A.V. =      2266
# Note: Atoms in Void as Cxxx and Qxxx all others
C101 0.397 0.103 0.103 !       6.70 eA-3
C102 0.127 0.432 0.127 !       2.89 eA-3
C103 0.610 0.109 0.055 !       2.00 eA-3
C104 0.047 0.250 0.250 !       1.62 eA-3
C105 0.750 0.249 0.070 !       1.50 eA-3
C106 0.430 0.430 0.430 !       1.39 eA-3
C107 0.580 0.080 0.080 !       1.36 eA-3
C108 0.409 0.497 0.094 !       1.09 eA-3
C109 0.500 0.429 0.087 !       1.08 eA-3
C110 1.000 0.500 0.000 !       0.86 eA-3
C111 0.919 0.033 0.058 !       0.79 eA-3
C112 0.237 0.263 0.263 !       0.77 eA-3
C113 0.763 0.237 0.237 !       0.77 eA-3
C114 0.237 0.232 0.768 !       0.77 eA-3
C115 0.985 0.279 0.279 !       0.73 eA-3
C116 0.907 0.296 0.244 !       0.72 eA-3
C117 0.593 0.204 0.756 !       0.72 eA-3
C118 0.741 0.798 0.908 !       0.72 eA-3
C119 0.593 0.798 0.760 !       0.72 eA-3
C120 0.500 0.500 0.102 !       0.72 eA-3
C121 0.500 0.484 0.004 !       0.66 eA-3
C122 0.922 0.292 0.236 !       0.62 eA-3
C123 0.578 0.208 0.764 !       0.62 eA-3
C124 0.737 0.789 0.923 !       0.62 eA-3
C125 0.158 0.155 0.251 !       0.61 eA-3
C126 0.671 0.125 0.115 !       0.60 eA-3
C127 0.952 0.227 0.227 !       0.59 eA-3
C128 0.946 0.212 0.255 !       0.59 eA-3
C129 0.784 0.292 0.208 !       0.59 eA-3
C130 0.500 0.087 0.471 !       0.57 eA-3
C131 1.000 0.087 0.971 !       0.57 eA-3
C132 0.530 0.414 0.998 !       0.57 eA-3
C133 0.718 0.216 0.929 !       0.57 eA-3
Q134 0.047 0.414 0.046 !       0.57 eA-3
Q135 0.500 0.250-0.001 !       0.54 eA-3
C136 0.268 0.276 0.261 !       0.53 eA-3
Q137 1.000 0.141-0.004 !       0.53 eA-3
C138 0.219 0.331 0.317 !       0.53 eA-3
C139 0.306 0.303 0.197 !       0.51 eA-3
;
_refine_diff_density_max 0.265
_refine_diff_density_min -0.302
_refine_ls_extinction_method none
_refine_ls_goodness_of_fit_ref 1.082
_refine_ls_hydrogen_treatment constr
_refine_ls_matrix_type full
_refine_ls_number_parameters 55
_refine_ls_number_reflns 1201
_refine_ls_number_restraints 0
_refine_ls_restrained_S_all 1.082
_refine_ls_R_factor_all 0.0349
_refine_ls_R_factor_gt 0.0275
_refine_ls_shift/su_max 0.001
_refine_ls_shift/su_mean 0.000
_refine_ls_structure_factor_coef Fsqd
_refine_ls_weighting_details 'w=1/[\s^2^(Fo^2^)+(0.0418P)^2^+74.8854P] where P=(Fo^2^+2Fc^2^)/3'
_refine_ls_weighting_scheme calc
_refine_ls_wR_factor_gt 0.0738
_refine_ls_wR_factor_ref 0.0798
_reflns_number_gt 1046
_reflns_number_total 1201
_reflns_threshold_expression 'I > 2\s(I)'
_cod_data_source_file jr3007sup1.cif
_cod_data_source_block I
_cod_original_cell_volume 26247(5)
_cod_database_code 2021251
_shelx_space_group_comment
;
The symmetry employed for this shelxl refinement is uniquely defined
by the following loop, which should always be used as a source of
symmetry information in preference to the above space-group names.
They are only intended as comments.
;

loop_
_space_group_symop_operation_xyz
'x, y, z'
'-x, -y, z'
'-x, y, -z'
'x, -y, -z'
'z, x, y'
'z, -x, -y'
'-z, -x, y'
'-z, x, -y'
'y, z, x'
'-y, z, -x'
'y, -z, -x'
'-y, -z, x'
'y, x, -z'
'-y, -x, -z'
'y, -x, z'
'-y, x, z'
'x, z, -y'
'-x, z, y'
'-x, -z, -y'
'x, -z, y'
'z, y, -x'
'z, -y, x'
'-z, y, x'
'-z, -y, -x'
'x, y+1/2, z+1/2'
'-x, -y+1/2, z+1/2'
'-x, y+1/2, -z+1/2'
'x, -y+1/2, -z+1/2'
'z, x+1/2, y+1/2'
'z, -x+1/2, -y+1/2'
'-z, -x+1/2, y+1/2'
'-z, x+1/2, -y+1/2'
'y, z+1/2, x+1/2'
'-y, z+1/2, -x+1/2'
'y, -z+1/2, -x+1/2'
'-y, -z+1/2, x+1/2'
'y, x+1/2, -z+1/2'
'-y, -x+1/2, -z+1/2'
'y, -x+1/2, z+1/2'
'-y, x+1/2, z+1/2'
'x, z+1/2, -y+1/2'
'-x, z+1/2, y+1/2'
'-x, -z+1/2, -y+1/2'
'x, -z+1/2, y+1/2'
'z, y+1/2, -x+1/2'
'z, -y+1/2, x+1/2'
'-z, y+1/2, x+1/2'
'-z, -y+1/2, -x+1/2'
'x+1/2, y, z+1/2'
'-x+1/2, -y, z+1/2'
'-x+1/2, y, -z+1/2'
'x+1/2, -y, -z+1/2'
'z+1/2, x, y+1/2'
'z+1/2, -x, -y+1/2'
'-z+1/2, -x, y+1/2'
'-z+1/2, x, -y+1/2'
'y+1/2, z, x+1/2'
'-y+1/2, z, -x+1/2'
'y+1/2, -z, -x+1/2'
'-y+1/2, -z, x+1/2'
'y+1/2, x, -z+1/2'
'-y+1/2, -x, -z+1/2'
'y+1/2, -x, z+1/2'
'-y+1/2, x, z+1/2'
'x+1/2, z, -y+1/2'
'-x+1/2, z, y+1/2'
'-x+1/2, -z, -y+1/2'
'x+1/2, -z, y+1/2'
'z+1/2, y, -x+1/2'
'z+1/2, -y, x+1/2'
'-z+1/2, y, x+1/2'
'-z+1/2, -y, -x+1/2'
'x+1/2, y+1/2, z'
'-x+1/2, -y+1/2, z'
'-x+1/2, y+1/2, -z'
'x+1/2, -y+1/2, -z'
'z+1/2, x+1/2, y'
'z+1/2, -x+1/2, -y'
'-z+1/2, -x+1/2, y'
'-z+1/2, x+1/2, -y'
'y+1/2, z+1/2, x'
'-y+1/2, z+1/2, -x'
'y+1/2, -z+1/2, -x'
'-y+1/2, -z+1/2, x'
'y+1/2, x+1/2, -z'
'-y+1/2, -x+1/2, -z'
'y+1/2, -x+1/2, z'
'-y+1/2, x+1/2, z'
'x+1/2, z+1/2, -y'
'-x+1/2, z+1/2, y'
'-x+1/2, -z+1/2, -y'
'x+1/2, -z+1/2, y'
'z+1/2, y+1/2, -x'
'z+1/2, -y+1/2, x'
'-z+1/2, y+1/2, x'
'-z+1/2, -y+1/2, -x'
'-x, -y, -z'
'x, y, -z'
'x, -y, z'
'-x, y, z'
'-z, -x, -y'
'-z, x, y'
'z, x, -y'
'z, -x, y'
'-y, -z, -x'
'y, -z, x'
'-y, z, x'
'y, z, -x'
'-y, -x, z'
'y, x, z'
'-y, x, -z'
'y, -x, -z'
'-x, -z, y'
'x, -z, -y'
'x, z, y'
'-x, z, -y'
'-z, -y, x'
'-z, y, -x'
'z, -y, -x'
'z, y, x'
'-x, -y+1/2, -z+1/2'
'x, y+1/2, -z+1/2'
'x, -y+1/2, z+1/2'
'-x, y+1/2, z+1/2'
'-z, -x+1/2, -y+1/2'
'-z, x+1/2, y+1/2'
'z, x+1/2, -y+1/2'
'z, -x+1/2, y+1/2'
'-y, -z+1/2, -x+1/2'
'y, -z+1/2, x+1/2'
'-y, z+1/2, x+1/2'
'y, z+1/2, -x+1/2'
'-y, -x+1/2, z+1/2'
'y, x+1/2, z+1/2'
'-y, x+1/2, -z+1/2'
'y, -x+1/2, -z+1/2'
'-x, -z+1/2, y+1/2'
'x, -z+1/2, -y+1/2'
'x, z+1/2, y+1/2'
'-x, z+1/2, -y+1/2'
'-z, -y+1/2, x+1/2'
'-z, y+1/2, -x+1/2'
'z, -y+1/2, -x+1/2'
'z, y+1/2, x+1/2'
'-x+1/2, -y, -z+1/2'
'x+1/2, y, -z+1/2'
'x+1/2, -y, z+1/2'
'-x+1/2, y, z+1/2'
'-z+1/2, -x, -y+1/2'
'-z+1/2, x, y+1/2'
'z+1/2, x, -y+1/2'
'z+1/2, -x, y+1/2'
'-y+1/2, -z, -x+1/2'
'y+1/2, -z, x+1/2'
'-y+1/2, z, x+1/2'
'y+1/2, z, -x+1/2'
'-y+1/2, -x, z+1/2'
'y+1/2, x, z+1/2'
'-y+1/2, x, -z+1/2'
'y+1/2, -x, -z+1/2'
'-x+1/2, -z, y+1/2'
'x+1/2, -z, -y+1/2'
'x+1/2, z, y+1/2'
'-x+1/2, z, -y+1/2'
'-z+1/2, -y, x+1/2'
'-z+1/2, y, -x+1/2'
'z+1/2, -y, -x+1/2'
'z+1/2, y, x+1/2'
'-x+1/2, -y+1/2, -z'
'x+1/2, y+1/2, -z'
'x+1/2, -y+1/2, z'
'-x+1/2, y+1/2, z'
'-z+1/2, -x+1/2, -y'
'-z+1/2, x+1/2, y'
'z+1/2, x+1/2, -y'
'z+1/2, -x+1/2, y'
'-y+1/2, -z+1/2, -x'
'y+1/2, -z+1/2, x'
'-y+1/2, z+1/2, x'
'y+1/2, z+1/2, -x'
'-y+1/2, -x+1/2, z'
'y+1/2, x+1/2, z'
'-y+1/2, x+1/2, -z'
'y+1/2, -x+1/2, -z'
'-x+1/2, -z+1/2, y'
'x+1/2, -z+1/2, -y'
'x+1/2, z+1/2, y'
'-x+1/2, z+1/2, -y'
'-z+1/2, -y+1/2, x'
'-z+1/2, y+1/2, -x'
'z+1/2, -y+1/2, -x'
'z+1/2, y+1/2, x'

loop_
_atom_site_type_symbol
_atom_site_label
_atom_site_fract_x
_atom_site_fract_y
_atom_site_fract_z
_atom_site_U_iso_or_equiv
_atom_site_adp_type
_atom_site_calc_flag
_atom_site_occupancy
V V2 0.73802(2) 0.500000 0.41711(2) 0.01883(17) Uani d 1
V V1 0.68625(3) 0.500000 0.500000 0.0221(2) Uani d 1
O O4 0.78500(5) 0.54596(5) 0.40056(5) 0.0270(4) Uani d 1
O O2 0.70739(6) 0.54202(4) 0.45798(4) 0.0216(4) Uani d 1
O O3 0.70869(7) 0.500000 0.37254(7) 0.0319(5) Uani d 1
O O1 0.63209(14) 0.500000 0.500000 0.0381(11) Uani d 1
C C1 0.79992(9) 0.58100(6) 0.41900(6) 0.0221(6) Uani d 1
C C3 0.85897(7) 0.64103(7) 0.41620(10) 0.0252(6) Uani d 1
H H3 0.846200 0.653800 0.441755 0.030 Uiso calc 1
C C2 0.83978(9) 0.60281(7) 0.39719(7) 0.0229(6) Uani d 1
Cl Cl1 0.79363(5) 0.500000 0.500000 0.0295(3) Uani d 1

loop_
_atom_site_aniso_label
_atom_site_aniso_U_11
_atom_site_aniso_U_22
_atom_site_aniso_U_33
_atom_site_aniso_U_12
_atom_site_aniso_U_13
_atom_site_aniso_U_23
V2 0.0137(3) 0.0215(3) 0.0212(3) 0.000 -0.00207(18) 0.000
V1 0.0111(5) 0.0276(3) 0.0276(3) 0.000 0.000 0.000
O4 0.0244(7) 0.0270(8) 0.0298(8) -0.0073(6) 0.0054(6) -0.0050(6)
O2 0.0157(10) 0.0245(6) 0.0245(6) 0.0019(5) -0.0019(5) 0.0001(8)
O3 0.0291(11) 0.0379(13) 0.0288(12) 0.000 -0.0099(9) 0.000
O1 0.014(2) 0.0503(17) 0.0503(17) 0.000 0.000 0.000
C1 0.0203(14) 0.0229(9) 0.0229(9) 0.0016(8) -0.0016(8) 0.0015(12)
C3 0.0255(9) 0.0255(9) 0.0246(15) -0.0006(12) 0.0055(9) -0.0055(9)
C2 0.0224(15) 0.0232(9) 0.0232(9) -0.0035(8) 0.0035(8) -0.0026(12)
Cl1 0.0185(7) 0.0349(5) 0.0349(5) 0.000 0.000 0.000

loop_
_atom_type_symbol
_atom_type_description
_atom_type_scat_dispersion_real
_atom_type_scat_dispersion_imag
_atom_type_scat_source
C C 0.0033 0.0016 'International Tables Vol C Tables 4.2.6.8 and 6.1.1.4'
H H 0.0000 0.0000 'International Tables Vol C Tables 4.2.6.8 and 6.1.1.4'
Cl Cl 0.1484 0.1585 'International Tables Vol C Tables 4.2.6.8 and 6.1.1.4'
N N 0.0061 0.0033 'International Tables Vol C Tables 4.2.6.8 and 6.1.1.4'
O O 0.0106 0.0060 'International Tables Vol C Tables 4.2.6.8 and 6.1.1.4'
V V 0.3005 0.5294 'International Tables Vol C Tables 4.2.6.8 and 6.1.1.4'

loop_
_geom_angle_atom_site_label_1
_geom_angle_atom_site_label_2
_geom_angle_atom_site_label_3
_geom_angle_site_symmetry_1
_geom_angle_site_symmetry_3
_geom_angle
V1 V2 Cl1 . 20_565 65.84(3)
V1 V2 Cl1 . . 65.84(3)
V1 V2 Cl1 . 4_566 65.84(3)
O4 V2 V1 99_565 . 125.05(4)
O4 V2 V1 . . 125.05(4)
O4 V2 O4 . 99_565 85.39(8)
O4 V2 Cl1 . 4_566 79.43(5)
O4 V2 Cl1 . 20_565 79.43(5)
O4 V2 Cl1 99_565 4_566 79.43(5)
O4 V2 Cl1 . . 79.43(5)
O4 V2 Cl1 99_565 . 79.43(5)
O4 V2 Cl1 99_565 20_565 79.43(5)
O2 V2 V1 . . 39.70(5)
O2 V2 V1 99_565 . 39.70(5)
O2 V2 O4 . . 92.35(6)
O2 V2 O4 . 99_565 154.52(7)
O2 V2 O4 99_565 99_565 92.35(6)
O2 V2 O4 99_565 . 154.52(7)
O2 V2 O2 . 99_565 78.91(10)
O2 V2 Cl1 99_565 . 75.22(5)
O2 V2 Cl1 . 4_566 75.22(5)
O2 V2 Cl1 . . 75.22(5)
O2 V2 Cl1 99_565 4_566 75.22(5)
O2 V2 Cl1 . 20_565 75.22(5)
O2 V2 Cl1 99_565 20_565 75.22(5)
O3 V2 V1 . . 114.67(8)
O3 V2 O4 . 99_565 100.20(7)
O3 V2 O4 . . 100.20(7)
O3 V2 O2 . . 105.17(8)
O3 V2 O2 . 99_565 105.17(8)
O3 V2 Cl1 . 20_565 179.49(8)
O3 V2 Cl1 . . 179.49(8)
O3 V2 Cl1 . 4_566 179.49(8)
Cl1 V2 Cl1 4_566 . 0.0
Cl1 V2 Cl1 4_566 20_565 0.0
Cl1 V2 Cl1 . 20_565 0.0
V2 V1 V2 114_566 17_556 116.03(3)
V2 V1 V2 . 114_566 73.706(16)
V2 V1 V2 98_556 17_556 73.706(16)
V2 V1 V2 98_556 114_566 73.706(16)
V2 V1 V2 . 98_556 116.03(3)
V2 V1 V2 . 17_556 73.706(16)
V2 V1 Cl1 . . 58.016(17)
V2 V1 Cl1 17_556 . 58.016(17)
V2 V1 Cl1 98_556 . 58.016(17)
V2 V1 Cl1 114_566 . 58.016(17)
O2 V1 V2 4_566 98_556 42.05(3)
O2 V1 V2 98_556 98_556 42.05(3)
O2 V1 V2 . 17_556 112.80(5)
O2 V1 V2 99_565 98_556 112.80(5)
O2 V1 V2 98_556 17_556 112.80(5)
O2 V1 V2 4_566 114_566 112.80(5)
O2 V1 V2 . . 42.05(3)
O2 V1 V2 99_565 . 42.05(3)
O2 V1 V2 . 114_566 42.05(3)
O2 V1 V2 4_566 . 112.80(5)
O2 V1 V2 99_565 17_556 42.05(3)
O2 V1 V2 4_566 17_556 42.05(3)
O2 V1 V2 . 98_556 112.80(5)
O2 V1 V2 98_556 . 112.80(5)
O2 V1 V2 99_565 114_566 112.80(5)
O2 V1 V2 98_556 114_566 42.05(3)
O2 V1 O2 . 98_556 83.55(4)
O2 V1 O2 99_565 4_566 83.55(4)
O2 V1 O2 . 99_565 83.55(4)
O2 V1 O2 98_556 4_566 83.55(4)
O2 V1 O2 . 4_566 140.84(12)
O2 V1 O2 98_556 99_565 140.84(12)
O2 V1 Cl1 . . 70.42(6)
O2 V1 Cl1 4_566 . 70.42(6)
O2 V1 Cl1 99_565 . 70.42(6)
O2 V1 Cl1 98_556 . 70.42(6)
O1 V1 V2 . 17_556 121.984(17)
O1 V1 V2 . 114_566 121.984(17)
O1 V1 V2 . . 121.984(17)
O1 V1 V2 . 98_556 121.984(17)
O1 V1 O2 . 98_556 109.58(6)
O1 V1 O2 . . 109.58(6)
O1 V1 O2 . 99_565 109.58(6)
O1 V1 O2 . 4_566 109.58(6)
O1 V1 Cl1 . . 180.0
C1 O4 V2 . . 134.39(15)
V2 O2 V2 . 114_566 124.81(9)
V1 O2 V2 . . 98.25(6)
V1 O2 V2 . 114_566 98.25(6)
O4 C1 O4 114_566 . 126.7(3)
O4 C1 C2 . . 116.65(13)
O4 C1 C2 114_566 . 116.65(13)
C2 C3 C2 78_566 . 120.3(3)
C3 C2 C1 60_664 . 120.13(14)
C3 C2 C1 . . 120.12(14)
C3 C2 C3 60_664 . 119.7(3)
V2 Cl1 V1 . . 56.14(2)
Cl1 Cl1 V2 20_565 . 0(10)
Cl1 Cl1 V2 4_566 . 0(10)
Cl1 Cl1 V1 4_566 . 0(10)
Cl1 Cl1 V1 20_565 . 0(10)
Cl1 Cl1 Cl1 4_566 20_565 0(10)

loop_
_geom_bond_atom_site_label_1
_geom_bond_atom_site_label_2
_geom_bond_site_symmetry_2
_geom_bond_distance
V2 V1 . 2.9043(7)
V2 O4 . 2.0142(14)
V2 O4 99_565 2.0143(14)
V2 O2 . 1.9654(9)
V2 O2 99_565 1.9654(9)
V2 O3 . 1.585(2)
V2 Cl1 . 2.9664(9)
V2 Cl1 20_565 2.9664(9)
V2 Cl1 4_566 2.9664(9)
V1 O2 98_556 1.8747(18)
V1 O2 . 1.8746(18)
V1 O2 99_565 1.8747(18)
V1 O2 4_566 1.8747(18)
V1 O1 . 1.610(4)
V1 Cl1 . 3.1910(17)
O4 C1 . 1.2575(18)
C1 C2 . 1.498(4)
C3 C2 78_566 1.3908(19)
C3 C2 . 1.3908(19)
Cl1 Cl1 4_566 0.000(3)
Cl1 Cl1 20_565 0.000(3)

loop_
_platon_squeeze_void_nr
_platon_squeeze_void_average_x
_platon_squeeze_void_average_y
_platon_squeeze_void_average_z
_platon_squeeze_void_volume
_platon_squeeze_void_count_electrons
_platon_squeeze_void_content
1 0.000 0.000 0.000 584 89 ' '
2 0.489 -0.004 -0.003 13539 1981 ' '
3 0.500 0.000 0.500 584 89 ' '
4 0.500 0.500 0.000 584 89 ' '
5 0.000 0.500 0.500 584 89 ' '

_cod_database_fobs_code 2021251
